data_4036653
loop_
_publ_author_name
'Servalli, Marco'
'Trapp, Nils'
'W\"orle, Michael'
'Kl\"arner, Frank-Gerrit'

_publ_section_title
;
 Anthraphane: An Anthracene-Based, Propeller-Shaped D(3h)-Symmetric
 Hydrocarbon Cyclophane and Its Layered Single Crystal Structures.
;
_journal_issue 6
_journal_name_full 'The Journal of organic chemistry'
_journal_page_first 2572
_journal_page_last 2580
_journal_paper_doi 10.1021/acs.joc.6b00209
_journal_volume 81
_journal_year 2016
_chemical_formula_moiety 'C66 H30, C6 H5 N O2'
_chemical_formula_sum 'C72 H35 N O2'
_chemical_formula_weight 946.01
_space_group_crystal_system triclinic
_space_group_IT_number 2
_space_group_name_Hall '-P 1'
_space_group_name_H-M_alt 'P -1'
_atom_sites_solution_hydrogens geom
_atom_sites_solution_primary direct
_audit_creation_date 2014-05-15
_audit_creation_method
;
Olex2 1.2
(compiled 2014.03.20 svn.r2914 for OlexSys, GUI svn.r4816)
;
_cell_angle_alpha 91.436(7)
_cell_angle_beta 101.907(7)
_cell_angle_gamma 115.796(6)
_cell_formula_units_Z 2
_cell_length_a 13.250(5)
_cell_length_b 14.375(5)
_cell_length_c 14.817(5)
_cell_measurement_reflns_used 5131
_cell_measurement_temperature 100.0(2)
_cell_measurement_theta_max 27.42
_cell_measurement_theta_min 2.39
_cell_volume 2465.1(15)
_computing_cell_refinement 'Bruker SAINT'
_computing_data_collection 'Bruker APEX2'
_computing_data_reduction 'Bruker SAINT'
_computing_molecular_graphics 'Olex2 (Dolomanov et al., 2009)'
_computing_publication_material 'Olex2 (Dolomanov et al., 2009)'
_computing_structure_refinement 'XL (Sheldrick, 2008)'
_computing_structure_solution 'XS (Sheldrick, 2008)'
_diffrn_ambient_temperature 100.0(2)
_diffrn_detector 'Bruker APEX2 area detector'
_diffrn_detector_area_resol_mean 8.33
_diffrn_detector_type 'CCD area detector'
_diffrn_measured_fraction_theta_full 0.938
_diffrn_measured_fraction_theta_max 0.960
_diffrn_measurement_device 'kappa-stage diffractometer'
_diffrn_measurement_device_type 'Bruker Kappa Apex2 Duo'
_diffrn_measurement_method '\w and \f scans'
_diffrn_radiation_monochromator 'focusing graphite'
_diffrn_radiation_probe x-ray
_diffrn_radiation_type MoK\a
_diffrn_radiation_wavelength 0.71073
_diffrn_reflns_av_R_equivalents 0.0671
_diffrn_reflns_av_unetI/netI 0.0947
_diffrn_reflns_Laue_measured_fraction_full 0.938
_diffrn_reflns_Laue_measured_fraction_max 0.960
_diffrn_reflns_limit_h_max 17
_diffrn_reflns_limit_h_min -17
_diffrn_reflns_limit_k_max 10
_diffrn_reflns_limit_k_min -18
_diffrn_reflns_limit_l_max 18
_diffrn_reflns_limit_l_min -19
_diffrn_reflns_number 39472
_diffrn_reflns_point_group_measured_fraction_full 0.938
_diffrn_reflns_point_group_measured_fraction_max 0.960
_diffrn_reflns_theta_full 25.242
_diffrn_reflns_theta_max 25.026
_diffrn_reflns_theta_min 1.417
_diffrn_source 'sealed tube'
_diffrn_standards_number 0
_exptl_absorpt_coefficient_mu 0.076
_exptl_absorpt_correction_T_max 0.7456
_exptl_absorpt_correction_T_min 0.6976
_exptl_absorpt_correction_type multi-scan
_exptl_absorpt_process_details
;
SADABS-2012/1 (Bruker,2012) was used for absorption correction.
wR2(int) was 0.0799 before and 0.0488 after correction.
The Ratio of minimum to maximum transmission is 0.9356.
The \l/2 correction factor is 0.0015.
;
_exptl_crystal_colour 'clear colourless'
_exptl_crystal_colour_lustre clear
_exptl_crystal_colour_primary colourless
_exptl_crystal_density_diffrn 1.275
_exptl_crystal_description plate
_exptl_crystal_F_000 980
_exptl_crystal_size_max 0.23
_exptl_crystal_size_mid 0.19
_exptl_crystal_size_min 0.02
_refine_diff_density_max 0.883
_refine_diff_density_min -0.800
_refine_diff_density_rms 0.057
_refine_ls_extinction_method none
_refine_ls_goodness_of_fit_ref 1.018
_refine_ls_hydrogen_treatment constr
_refine_ls_matrix_type full
_refine_ls_number_parameters 679
_refine_ls_number_reflns 8354
_refine_ls_number_restraints 870
_refine_ls_restrained_S_all 0.978
_refine_ls_R_factor_all 0.1319
_refine_ls_R_factor_gt 0.0653
_refine_ls_shift/su_max 0.000
_refine_ls_shift/su_mean 0.000
_refine_ls_structure_factor_coef Fsqd
_refine_ls_weighting_details 'w=1/[\s^2^(Fo^2^)+(0.0853P)^2^+2.5646P] where P=(Fo^2^+2Fc^2^)/3'
_refine_ls_weighting_scheme calc
_refine_ls_wR_factor_gt 0.1630
_refine_ls_wR_factor_ref 0.1984
_reflns_Friedel_coverage 0.000
_reflns_number_gt 4681
_reflns_number_total 8354
_reflns_threshold_expression 'I > 2\s(I)'
_cod_data_source_file 3_5_nitrobenzene.cif
_cod_data_source_block mo_sc130514_0m
_cod_original_cell_volume 2465.0(15)
_cod_database_code 4036653
_shelxl_version_number 2013-4
_shelx_space_group_comment
;
The symmetry employed for this shelxl refinement is uniquely defined
by the following loop, which should always be used as a source of
symmetry information in preference to the above space-group names.
They are only intended as comments.
;
_olex2_refinement_description
;
1. Fixed Uiso
 At 1.2 times of:
  All C(H) groups
2. Restrained distances
 N1-O3
 1.223 with sigma of 0.02
 O1A-N1
 1.223 with sigma of 0.02
 N1-C1D
 1.47 with sigma of 0.02
 N1-C1E
 2.465 with sigma of 0.02
 N1-C1C
 2.465 with sigma of 0.02
 O3-C1D = O1A-C1D
 2.314 with sigma of 0.02
 N1A-C1K
 1.47 with sigma of 0.02
 N1A-C1L
 2.465 with sigma of 0.02
 N1A-C1J
 2.465 with sigma of 0.02
 O1B-N1A
 1.223 with sigma of 0.02
 O3A-N1A
 1.223 with sigma of 0.02
 O1B-C1K
 2.314 with sigma of 0.02
 O3A-C1K
 2.314 with sigma of 0.02
3. Restrained planarity
 C1A, C1B, C1C, C1D, C1E, C1F, N1
 with sigma of 0.1
 N1A, C1E, C1L, C1I, C1G, C1H, C1J
 with sigma of 0.1
4. Rigid bond restraints
 All non-hydrogen atoms
 with sigma for 1-2 distances of 0.01 and sigma for 1-3 distances of 0.01
5. Uiso/Uaniso restraints and constraints
: with sigma of 0.01 and sigma for terminal atoms of 0.04
6. Rigid body (RIGU) restrains
 All non-hydrogen atoms
 with sigma for 1-2 distances of 0.004 and sigma for 1-3 distances of 0.004
7. Others
 Fixed Sof: C1A(0.5) H1A(0.5) C1B(0.5) H1B(0.5) C1C(0.5) H1C(0.5) C1D(0.5)
 C1E(0.5) H1E(0.5) C1F(0.5) H1F(0.5) N1(0.5) O3(0.5) O1A(0.5) C1H(0.5) H1H(0.5)
 C1J(0.5) H1J(0.5) C1K(0.5) C1L(0.5) H1L(0.5) C1I(0.5) H1I(0.5) C1G(0.5)
 H1G(0.5) N1A(0.5) O3A(0.5) O1B(0.5)
 Fixed Uiso: C1H(0.1) C1J(0.1) C1K(0.1) C1L(0.1) C1I(0.1) C1G(0.1) N1A(0.1)
 O3A(0.13) O1B(0.13)
8.a Aromatic/amide H refined with riding coordinates:
 C1(H1), C3(H3), C10(H10), C17(H17), C18(H18), C20(H20), C21(H21), C22(H22),
 C23(H23), C28(H28), C29(H29), C30(H30), C33(H33), C36(H36), C37(H37), C38(H38),
  C39(H39), C44(H44), C49(H49), C50(H50), C51(H51), C56(H56), C57(H57),
 C58(H58), C60(H60), C61(H61), C62(H62), C63(H63), C65(H65), C66(H66), C1A(H1A),
  C1B(H1B), C1C(H1C), C1E(H1E), C1F(H1F), C1H(H1H), C1J(H1J), C1L(H1L),
 C1I(H1I), C1G(H1G)
8.b Fitted hexagon refined as free rotating group:
 C1A(C1B,C1C,C1D,C1E,C1F), C1H(C1J,C1K,C1L,C1I,C1G)
;

loop_
_space_group_symop_operation_xyz
'x, y, z'
'-x, -y, -z'

loop_
_atom_site_label
_atom_site_type_symbol
_atom_site_fract_x
_atom_site_fract_y
_atom_site_fract_z
_atom_site_U_iso_or_equiv
_atom_site_adp_type
_atom_site_occupancy
_atom_site_site_symmetry_order
_atom_site_calc_flag
_atom_site_refinement_flags_posn
_atom_site_refinement_flags_adp
_atom_site_refinement_flags_occupancy
_atom_site_disorder_assembly
_atom_site_disorder_group
C1 C 0.9923(3) 0.0806(3) 0.6436(3) 0.0411(10) Uani 1 1 d . U . . .
H1 H 1.0277 0.0450 0.6808 0.049 Uiso 1 1 calc R . . . .
C2 C 0.9028(3) 0.0253(3) 0.5626(3) 0.0373(9) Uani 1 1 d . U . . .
C3 C 0.8630(4) -0.0810(3) 0.5369(3) 0.0442(11) Uani 1 1 d . U . . .
H3 H 0.8967 -0.1175 0.5746 0.053 Uiso 1 1 calc R . . . .
C4 C 0.7758(4) -0.1349(3) 0.4580(3) 0.0380(9) Uani 1 1 d . U . . .
C5 C 0.7274(3) -0.0786(3) 0.3995(2) 0.0300(8) Uani 1 1 d . U . . .
C6 C 0.6382(3) -0.1345(3) 0.3170(2) 0.0266(8) Uani 1 1 d . U . . .
C7 C 0.5945(3) -0.0778(3) 0.2563(2) 0.0241(7) Uani 1 1 d . U . . .
C8 C 0.5630(3) -0.0254(2) 0.2072(2) 0.0240(7) Uani 1 1 d . U . . .
C9 C 0.5204(3) 0.0353(2) 0.1509(2) 0.0225(7) Uani 1 1 d . U . . .
C10 C 0.5826(3) 0.0988(2) 0.0928(2) 0.0235(7) Uani 1 1 d . U . . .
H10 H 0.6545 0.1015 0.0893 0.028 Uiso 1 1 calc R . . . .
C11 C 0.5405(3) 0.1586(2) 0.0398(2) 0.0218(7) Uani 1 1 d . U . . .
C12 C 0.6048(3) 0.2217(2) -0.0220(2) 0.0236(8) Uani 1 1 d . U . . .
C13 C 0.6594(3) 0.2684(2) -0.0751(2) 0.0245(8) Uani 1 1 d . U . . .
C14 C 0.7245(3) 0.3223(3) -0.1398(2) 0.0242(8) Uani 1 1 d . U . . .
C15 C 0.8138(3) 0.4272(2) -0.1129(2) 0.0225(7) Uani 1 1 d . U . . .
C16 C 0.8789(3) 0.4770(3) -0.1782(2) 0.0263(8) Uani 1 1 d . U . . .
C17 C 0.8554(3) 0.4210(3) -0.2664(3) 0.0321(9) Uani 1 1 d . U . . .
H17 H 0.8995 0.4534 -0.3096 0.038 Uiso 1 1 calc R . . . .
C18 C 0.7299(4) -0.2445(3) 0.4336(3) 0.0427(10) Uani 1 1 d . U . . .
H18 H 0.7610 -0.2827 0.4714 0.051 Uiso 1 1 calc R . . . .
C19 C 0.8512(3) 0.0793(3) 0.5062(2) 0.0284(8) Uani 1 1 d . U . . .
C20 C 0.7660(3) 0.0269(3) 0.4254(2) 0.0263(8) Uani 1 1 d . U . . .
H20 H 0.7335 0.0640 0.3873 0.032 Uiso 1 1 calc R . . . .
C21 C 0.5960(3) -0.2401(3) 0.2978(3) 0.0332(9) Uani 1 1 d . U . . .
H21 H 0.5351 -0.2770 0.2444 0.040 Uiso 1 1 calc R . . . .
C22 C 0.6427(4) -0.2950(3) 0.3574(3) 0.0408(10) Uani 1 1 d . U . . .
H22 H 0.6122 -0.3684 0.3434 0.049 Uiso 1 1 calc R . . . .
C23 C 0.4353(3) 0.1557(2) 0.0454(2) 0.0229(7) Uani 1 1 d . U . . .
H23 H 0.4070 0.1971 0.0098 0.027 Uiso 1 1 calc R . . . .
C24 C 0.3719(3) 0.0921(2) 0.1031(2) 0.0227(7) Uani 1 1 d . U . . .
C25 C 0.2638(3) 0.0865(2) 0.1115(2) 0.0256(8) Uani 1 1 d . U . . .
C26 C 0.1729(3) 0.0758(2) 0.1252(2) 0.0238(8) Uani 1 1 d . U . . .
C27 C 0.0697(3) 0.0676(3) 0.1478(2) 0.0234(7) Uani 1 1 d . U . . .
C28 C -0.0352(3) -0.0150(3) 0.1088(2) 0.0272(8) Uani 1 1 d . U . . .
H28 H -0.0400 -0.0676 0.0656 0.033 Uiso 1 1 calc R . . . .
C29 C -0.1372(3) -0.0227(3) 0.1325(2) 0.0299(8) Uani 1 1 d . U . . .
H29 H -0.2098 -0.0795 0.1039 0.036 Uiso 1 1 calc R . . . .
C30 C -0.1315(3) 0.0501(3) 0.1951(2) 0.0258(8) Uani 1 1 d . U . . .
H30 H -0.2001 0.0430 0.2111 0.031 Uiso 1 1 calc R . . . .
C31 C -0.0240(3) 0.1378(3) 0.2381(2) 0.0225(7) Uani 1 1 d . U . . .
C32 C 0.0781(3) 0.1466(3) 0.2135(2) 0.0229(7) Uani 1 1 d . U . . .
C33 C 0.1834(3) 0.2308(3) 0.2553(2) 0.0243(8) Uani 1 1 d . U . . .
H33 H 0.2514 0.2372 0.2386 0.029 Uiso 1 1 calc R . . . .
C34 C 0.1913(3) 0.3060(3) 0.3214(2) 0.0247(8) Uani 1 1 d . U . . .
C35 C 0.0895(3) 0.2963(3) 0.3468(2) 0.0242(7) Uani 1 1 d . U . . .
C36 C -0.0163(3) 0.2125(3) 0.3038(2) 0.0247(8) Uani 1 1 d . U . . .
H36 H -0.0845 0.2064 0.3198 0.030 Uiso 1 1 calc R . . . .
C37 C 0.0989(3) 0.3731(3) 0.4149(3) 0.0300(8) Uani 1 1 d . U . . .
H37 H 0.0316 0.3676 0.4323 0.036 Uiso 1 1 calc R . . . .
C38 C 0.2028(3) 0.4540(3) 0.4553(3) 0.0337(9) Uani 1 1 d . U . . .
H38 H 0.2072 0.5045 0.5006 0.040 Uiso 1 1 calc R . . . .
C39 C 0.3044(3) 0.4643(3) 0.4311(3) 0.0311(8) Uani 1 1 d . U . . .
H39 H 0.3764 0.5216 0.4601 0.037 Uiso 1 1 calc R . . . .
C40 C 0.3000(3) 0.3927(3) 0.3665(2) 0.0266(8) Uani 1 1 d . U . . .
C41 C 0.4042(3) 0.3978(3) 0.3472(2) 0.0269(8) Uani 1 1 d . U . . .
C42 C 0.4896(3) 0.3967(3) 0.3327(3) 0.0280(8) Uani 1 1 d . U . . .
C43 C 0.5946(3) 0.3968(3) 0.3230(2) 0.0256(8) Uani 1 1 d . U . . .
C44 C 0.6359(3) 0.3347(3) 0.3739(2) 0.0266(8) Uani 1 1 d . U . . .
H44 H 0.5905 0.2881 0.4102 0.032 Uiso 1 1 calc R . . . .
C45 C 0.7430(3) 0.3409(2) 0.3717(2) 0.0245(8) Uani 1 1 d . U . . .
C46 C 0.7903(3) 0.2841(3) 0.4302(3) 0.0269(8) Uani 1 1 d . U . . .
C47 C 0.8351(3) 0.2415(3) 0.4805(2) 0.0251(8) Uani 1 1 d . U . . .
C48 C 0.8892(3) 0.1876(3) 0.5355(2) 0.0251(8) Uani 1 1 d . U . . .
C49 C 0.9755(3) 0.2368(3) 0.6144(2) 0.0316(8) Uani 1 1 d . U . . .
H49 H 1.0005 0.3086 0.6331 0.038 Uiso 1 1 calc R . . . .
C50 C 1.0278(3) 0.1832(3) 0.6682(3) 0.0369(9) Uani 1 1 d . U . . .
H50 H 1.0882 0.2192 0.7222 0.044 Uiso 1 1 calc R . . . .
C51 C 0.8075(3) 0.4072(2) 0.3157(2) 0.0249(8) Uani 1 1 d . U . . .
H51 H 0.8802 0.4109 0.3133 0.030 Uiso 1 1 calc R . . . .
C52 C 0.7661(3) 0.4677(2) 0.2635(2) 0.0241(7) Uani 1 1 d . U . . .
C53 C 0.8322(3) 0.5342(3) 0.2050(2) 0.0267(8) Uani 1 1 d . U . . .
C54 C 0.8874(3) 0.5868(3) 0.1557(2) 0.0270(8) Uani 1 1 d . U . . .
C55 C 0.9495(3) 0.6401(3) 0.0887(2) 0.0271(8) Uani 1 1 d . U . . .
C56 C 1.0337(3) 0.7413(3) 0.1097(3) 0.0321(9) Uani 1 1 d . U . . .
H56 H 1.0505 0.7783 0.1692 0.039 Uiso 1 1 calc R . . . .
C57 C 1.0955(3) 0.7908(3) 0.0442(3) 0.0333(9) Uani 1 1 d . U . . .
H57 H 1.1523 0.8614 0.0595 0.040 Uiso 1 1 calc R . . . .
C58 C 1.0753(3) 0.7395(3) -0.0399(3) 0.0301(8) Uani 1 1 d . U . . .
H58 H 1.1198 0.7738 -0.0824 0.036 Uiso 1 1 calc R . . . .
C59 C 0.9880(3) 0.6341(3) -0.0661(2) 0.0261(8) Uani 1 1 d . U . . .
C60 C 0.9648(3) 0.5794(3) -0.1526(2) 0.0277(8) Uani 1 1 d . U . . .
H60 H 1.0089 0.6128 -0.1956 0.033 Uiso 1 1 calc R . . . .
C61 C 0.7047(3) 0.2722(3) -0.2259(2) 0.0308(8) Uani 1 1 d . U . . .
H61 H 0.6454 0.2027 -0.2433 0.037 Uiso 1 1 calc R . . . .
C62 C 0.7708(3) 0.3218(3) -0.2896(3) 0.0336(9) Uani 1 1 d . U . . .
H62 H 0.7558 0.2854 -0.3490 0.040 Uiso 1 1 calc R . . . .
C63 C 0.8377(3) 0.4814(2) -0.0258(2) 0.0243(8) Uani 1 1 d . U . . .
H63 H 0.7942 0.4478 0.0175 0.029 Uiso 1 1 calc R . . . .
C64 C 0.9237(3) 0.5836(3) -0.0007(2) 0.0245(7) Uani 1 1 d . U . . .
C65 C 0.6598(3) 0.4627(2) 0.2675(2) 0.0252(8) Uani 1 1 d . U . . .
H65 H 0.6317 0.5045 0.2323 0.030 Uiso 1 1 calc R . . . .
C66 C 0.4150(3) 0.0323(2) 0.1549(2) 0.0238(7) Uani 1 1 d . U . . .
H66 H 0.3715 -0.0116 0.1938 0.029 Uiso 1 1 calc R . . . .
C1A C 0.6597(5) 0.9483(5) 0.6234(4) 0.048(2) Uani 0.5 1 d . U P A -1
H1A H 0.7135 0.9357 0.6681 0.058 Uiso 0.5 1 calc R . P A -1
C1B C 0.6595(5) 1.0448(4) 0.6294(4) 0.042(3) Uani 0.5 1 d G U P A -1
H1B H 0.7132 1.0983 0.6781 0.051 Uiso 0.5 1 calc R . P A -1
C1C C 0.5808(6) 1.0632(4) 0.5640(4) 0.0435(18) Uani 0.5 1 d DG U P A -1
H1C H 0.5807 1.1292 0.5680 0.052 Uiso 0.5 1 calc R . P A -1
C1D C 0.5022(5) 0.9850(4) 0.4927(4) 0.0379(18) Uani 0.5 1 d DG U P A -1
C1E C 0.5024(5) 0.8884(4) 0.4867(4) 0.0394(17) Uani 0.5 1 d DG U P A -1
H1E H 0.4487 0.8350 0.4380 0.047 Uiso 0.5 1 calc R . P A -1
C1F C 0.5811(5) 0.8700(4) 0.5521(4) 0.049(2) Uani 0.5 1 d G U P A -1
H1F H 0.5812 0.8040 0.5481 0.059 Uiso 0.5 1 calc R . P A -1
N1 N 0.4235(6) 1.0076(5) 0.4241(5) 0.0445(16) Uani 0.5 1 d D U P A -1
O3 O 0.3510(7) 0.9355(6) 0.3665(5) 0.060(2) Uani 0.5 1 d D U P A -1
O1A O 0.4339(6) 1.0959(5) 0.4254(5) 0.060(2) Uani 0.5 1 d D U P A -1
C1H C 0.3696(7) 0.3379(5) -0.0691(5) 0.100 Uiso 0.5 1 d . U P B -1
H1H H 0.3533 0.2863 -0.1185 0.120 Uiso 0.5 1 calc R . P B -1
C1J C 0.4707(7) 0.4309(6) -0.0525(5) 0.100 Uiso 0.5 1 d DG U P B -1
H1J H 0.5236 0.4428 -0.0905 0.120 Uiso 0.5 1 calc R . P B -1
C1K C 0.4945(6) 0.5065(5) 0.0198(6) 0.100 Uiso 0.5 1 d DG U P B -1
C1L C 0.4171(7) 0.4891(6) 0.0755(4) 0.100 Uiso 0.5 1 d DG U P B -1
H1L H 0.4333 0.5408 0.1249 0.120 Uiso 0.5 1 calc R . P B -1
C1I C 0.3159(6) 0.3962(7) 0.0589(6) 0.100 Uiso 0.5 1 d G U P B -1
H1I H 0.2630 0.3843 0.0970 0.120 Uiso 0.5 1 calc R . P B -1
C1G C 0.2921(6) 0.3206(5) -0.0134(6) 0.100 Uiso 0.5 1 d G U P B -1
H1G H 0.2230 0.2570 -0.0247 0.120 Uiso 0.5 1 calc R . P B -1
N1A N 0.5978(8) 0.5987(7) 0.0379(8) 0.100 Uiso 0.5 1 d D U P B -1
O3A O 0.6359(9) 0.6520(8) 0.1170(7) 0.130 Uiso 0.5 1 d D U P B -1
O1B O 0.6591(9) 0.6289(8) -0.0167(8) 0.130 Uiso 0.5 1 d D U P B -1

loop_
_atom_site_aniso_label
_atom_site_aniso_U_11
_atom_site_aniso_U_22
_atom_site_aniso_U_33
_atom_site_aniso_U_23
_atom_site_aniso_U_13
_atom_site_aniso_U_12
C1 0.048(2) 0.041(2) 0.031(2) 0.0079(16) -0.0025(18) 0.0222(19)
C2 0.047(2) 0.0294(19) 0.029(2) 0.0047(15) -0.0029(17) 0.0168(17)
C3 0.064(3) 0.032(2) 0.035(2) 0.0084(16) -0.0063(19) 0.0269(19)
C4 0.051(2) 0.0271(19) 0.032(2) 0.0076(15) 0.0000(18) 0.0184(17)
C5 0.035(2) 0.0258(17) 0.0277(19) 0.0071(14) 0.0045(15) 0.0132(15)
C6 0.0272(18) 0.0240(17) 0.0269(19) 0.0054(14) 0.0062(15) 0.0100(14)
C7 0.0188(17) 0.0243(17) 0.0235(19) 0.0014(14) 0.0047(14) 0.0049(14)
C8 0.0186(17) 0.0216(17) 0.0254(19) 0.0007(14) 0.0034(14) 0.0042(14)
C9 0.0196(16) 0.0195(17) 0.0216(18) 0.0004(13) -0.0007(14) 0.0052(13)
C10 0.0156(16) 0.0257(18) 0.0262(18) 0.0002(14) 0.0038(14) 0.0072(14)
C11 0.0203(17) 0.0187(17) 0.0201(18) -0.0002(13) 0.0022(14) 0.0047(13)
C12 0.0217(17) 0.0196(17) 0.0247(18) 0.0008(14) 0.0024(14) 0.0065(14)
C13 0.0232(18) 0.0230(18) 0.0223(18) 0.0011(14) 0.0027(14) 0.0072(14)
C14 0.0220(17) 0.0240(17) 0.0247(18) 0.0077(13) 0.0055(14) 0.0086(14)
C15 0.0210(17) 0.0232(16) 0.0220(17) 0.0073(13) 0.0028(14) 0.0096(13)
C16 0.0247(18) 0.0279(17) 0.0237(18) 0.0111(14) 0.0044(14) 0.0098(14)
C17 0.030(2) 0.037(2) 0.0258(19) 0.0091(15) 0.0096(16) 0.0108(16)
C18 0.061(3) 0.0260(19) 0.041(2) 0.0086(16) 0.0003(19) 0.0241(18)
C19 0.0321(19) 0.0257(17) 0.0257(19) 0.0063(14) 0.0049(15) 0.0124(15)
C20 0.0301(19) 0.0233(17) 0.0251(19) 0.0082(13) 0.0042(15) 0.0125(14)
C21 0.036(2) 0.0266(18) 0.034(2) 0.0038(15) 0.0060(17) 0.0133(16)
C22 0.055(3) 0.026(2) 0.041(2) 0.0042(16) 0.0028(19) 0.0215(18)
C23 0.0198(16) 0.0183(17) 0.0247(19) 0.0026(14) 0.0001(14) 0.0057(13)
C24 0.0203(16) 0.0201(17) 0.0229(19) 0.0007(14) 0.0033(14) 0.0056(13)
C25 0.0255(17) 0.0213(17) 0.025(2) 0.0035(14) 0.0046(15) 0.0069(14)
C26 0.0247(17) 0.0212(17) 0.0220(19) 0.0026(14) 0.0027(15) 0.0084(14)
C27 0.0211(16) 0.0271(17) 0.0202(18) 0.0062(13) 0.0045(14) 0.0092(14)
C28 0.0236(17) 0.0320(19) 0.0199(19) 0.0028(14) 0.0024(14) 0.0083(14)
C29 0.0213(18) 0.039(2) 0.0217(19) 0.0054(15) 0.0008(15) 0.0092(15)
C30 0.0156(16) 0.0378(19) 0.0215(19) 0.0109(15) 0.0043(14) 0.0095(14)
C31 0.0202(16) 0.0286(17) 0.0213(18) 0.0141(13) 0.0052(14) 0.0128(13)
C32 0.0192(16) 0.0285(17) 0.0197(18) 0.0084(13) 0.0040(13) 0.0096(13)
C33 0.0181(16) 0.0275(17) 0.029(2) 0.0080(14) 0.0065(14) 0.0109(14)
C34 0.0234(17) 0.0246(17) 0.0279(19) 0.0086(14) 0.0070(14) 0.0118(14)
C35 0.0222(17) 0.0275(17) 0.0265(19) 0.0094(14) 0.0079(14) 0.0131(14)
C36 0.0188(17) 0.0311(18) 0.0263(19) 0.0105(14) 0.0057(14) 0.0125(14)
C37 0.0271(18) 0.0308(19) 0.038(2) 0.0081(15) 0.0093(16) 0.0174(15)
C38 0.0319(19) 0.0284(19) 0.042(2) -0.0009(16) 0.0079(17) 0.0157(16)
C39 0.0278(18) 0.0237(18) 0.040(2) 0.0043(15) 0.0063(16) 0.0112(15)
C40 0.0239(17) 0.0246(17) 0.031(2) 0.0072(14) 0.0067(15) 0.0106(14)
C41 0.0230(17) 0.0221(18) 0.031(2) 0.0030(15) 0.0013(15) 0.0086(14)
C42 0.0242(18) 0.0218(18) 0.035(2) 0.0034(15) 0.0050(16) 0.0085(15)
C43 0.0228(17) 0.0217(17) 0.028(2) -0.0029(14) 0.0018(15) 0.0082(14)
C44 0.0242(17) 0.0235(18) 0.033(2) 0.0046(15) 0.0091(15) 0.0102(14)
C45 0.0261(18) 0.0213(17) 0.0257(19) -0.0006(14) 0.0047(15) 0.0112(14)
C46 0.0259(18) 0.0245(18) 0.030(2) 0.0002(15) 0.0088(16) 0.0105(15)
C47 0.0256(18) 0.0225(17) 0.0246(19) -0.0001(14) 0.0077(15) 0.0079(14)
C48 0.0268(18) 0.0267(17) 0.0236(18) 0.0065(14) 0.0095(14) 0.0121(14)
C49 0.033(2) 0.0284(19) 0.027(2) -0.0003(15) 0.0028(16) 0.0105(16)
C50 0.039(2) 0.037(2) 0.028(2) 0.0024(16) -0.0012(17) 0.0148(17)
C51 0.0226(18) 0.0243(18) 0.0279(19) 0.0009(14) 0.0074(15) 0.0102(14)
C52 0.0244(17) 0.0185(17) 0.0247(19) -0.0024(13) 0.0028(14) 0.0071(14)
C53 0.0257(18) 0.0215(18) 0.028(2) -0.0009(14) 0.0025(15) 0.0085(14)
C54 0.0255(18) 0.0226(18) 0.0284(19) -0.0018(14) 0.0020(15) 0.0089(14)
C55 0.0278(18) 0.0269(18) 0.0295(19) 0.0075(14) 0.0078(15) 0.0145(15)
C56 0.032(2) 0.0269(18) 0.032(2) 0.0008(15) 0.0044(16) 0.0106(15)
C57 0.029(2) 0.0229(19) 0.037(2) 0.0053(15) 0.0029(17) 0.0043(15)
C58 0.0274(19) 0.0269(18) 0.031(2) 0.0150(15) 0.0043(16) 0.0086(15)
C59 0.0248(18) 0.0244(17) 0.0293(19) 0.0102(14) 0.0059(15) 0.0111(14)
C60 0.0277(19) 0.0269(17) 0.0264(19) 0.0136(14) 0.0061(15) 0.0101(14)
C61 0.0266(19) 0.0305(19) 0.0262(19) 0.0039(15) 0.0059(15) 0.0051(15)
C62 0.031(2) 0.037(2) 0.025(2) 0.0017(15) 0.0082(16) 0.0072(16)
C63 0.0247(18) 0.0223(16) 0.0257(18) 0.0089(13) 0.0076(15) 0.0096(14)
C64 0.0218(17) 0.0235(16) 0.0281(18) 0.0081(13) 0.0046(14) 0.0105(13)
C65 0.0237(17) 0.0213(17) 0.027(2) 0.0019(14) 0.0026(15) 0.0089(14)
C66 0.0220(17) 0.0191(17) 0.0236(19) 0.0038(14) 0.0052(14) 0.0034(13)
C1A 0.041(5) 0.054(4) 0.048(5) 0.016(3) 0.023(4) 0.014(4)
C1B 0.043(6) 0.049(5) 0.028(5) 0.012(4) 0.022(4) 0.008(5)
C1C 0.052(5) 0.039(4) 0.032(4) 0.004(3) 0.019(3) 0.010(3)
C1D 0.044(3) 0.035(4) 0.031(4) 0.005(3) 0.023(3) 0.009(3)
C1E 0.035(4) 0.031(3) 0.044(4) 0.006(3) 0.025(3) 0.001(3)
C1F 0.049(5) 0.044(5) 0.055(5) 0.020(4) 0.031(4) 0.013(4)
N1 0.047(4) 0.037(3) 0.044(4) 0.009(3) 0.022(3) 0.009(3)
O3 0.061(5) 0.054(4) 0.051(5) -0.004(3) 0.015(4) 0.014(4)
O1A 0.066(5) 0.036(3) 0.073(5) 0.013(3) 0.019(4) 0.016(3)

loop_
_atom_type_symbol
_atom_type_description
_atom_type_scat_dispersion_real
_atom_type_scat_dispersion_imag
_atom_type_scat_source
C C 0.0033 0.0016 'International Tables Vol C Tables 4.2.6.8 and 6.1.1.4'
H H 0.0000 0.0000 'International Tables Vol C Tables 4.2.6.8 and 6.1.1.4'
N N 0.0061 0.0033 'International Tables Vol C Tables 4.2.6.8 and 6.1.1.4'
O O 0.0106 0.0060 'International Tables Vol C Tables 4.2.6.8 and 6.1.1.4'

loop_
_geom_angle_atom_site_label_1
_geom_angle_atom_site_label_2
_geom_angle_atom_site_label_3
_geom_angle
C2 C1 H1 119.6
C50 C1 H1 119.6
C50 C1 C2 120.8(4)
C1 C2 C19 119.4(3)
C3 C2 C1 121.9(4)
C3 C2 C19 118.7(4)
C2 C3 H3 119.0
C4 C3 C2 121.9(4)
C4 C3 H3 119.0
C3 C4 C5 118.8(3)
C3 C4 C18 122.7(4)
C18 C4 C5 118.5(3)
C6 C5 C4 118.7(3)
C20 C5 C4 119.2(3)
C20 C5 C6 122.1(3)
C7 C6 C5 118.8(3)
C21 C6 C5 120.2(3)
C21 C6 C7 121.1(3)
C8 C7 C6 176.5(4)
C7 C8 C9 176.9(4)
C10 C9 C8 121.5(3)
C10 C9 C66 118.8(3)
C66 C9 C8 119.7(3)
C9 C10 H10 119.7
C9 C10 C11 120.6(3)
C11 C10 H10 119.7
C10 C11 C12 119.7(3)
C10 C11 C23 119.9(3)
C23 C11 C12 120.4(3)
C13 C12 C11 175.6(4)
C12 C13 C14 178.7(4)
C13 C14 C15 120.2(3)
C61 C14 C13 120.0(3)
C61 C14 C15 119.8(3)
C16 C15 C14 118.5(3)
C63 C15 C14 122.0(3)
C63 C15 C16 119.6(3)
C17 C16 C15 119.3(3)
C60 C16 C15 118.5(3)
C60 C16 C17 122.1(3)
C16 C17 H17 119.6
C62 C17 C16 120.8(3)
C62 C17 H17 119.6
C4 C18 H18 119.5
C22 C18 C4 121.1(4)
C22 C18 H18 119.5
C2 C19 C48 118.3(3)
C20 C19 C2 120.0(3)
C20 C19 C48 121.8(3)
C5 C20 C19 121.2(3)
C5 C20 H20 119.4
C19 C20 H20 119.4
C6 C21 H21 119.8
C6 C21 C22 120.4(4)
C22 C21 H21 119.8
C18 C22 C21 121.1(4)
C18 C22 H22 119.5
C21 C22 H22 119.5
C11 C23 H23 119.9
C24 C23 C11 120.1(3)
C24 C23 H23 119.9
C23 C24 C25 122.3(3)
C66 C24 C23 119.1(3)
C66 C24 C25 118.6(3)
C26 C25 C24 173.8(4)
C25 C26 C27 175.9(4)
C28 C27 C26 121.1(3)
C28 C27 C32 120.2(3)
C32 C27 C26 118.7(3)
C27 C28 H28 119.7
C27 C28 C29 120.6(3)
C29 C28 H28 119.7
C28 C29 H29 119.8
C30 C29 C28 120.4(3)
C30 C29 H29 119.8
C29 C30 H30 119.4
C29 C30 C31 121.2(3)
C31 C30 H30 119.4
C32 C31 C30 118.5(3)
C36 C31 C30 122.0(3)
C36 C31 C32 119.5(3)
C31 C32 C27 119.1(3)
C33 C32 C27 121.7(3)
C33 C32 C31 119.2(3)
C32 C33 H33 119.3
C32 C33 C34 121.3(3)
C34 C33 H33 119.3
C33 C34 C35 119.5(3)
C33 C34 C40 122.0(3)
C35 C34 C40 118.6(3)
C36 C35 C34 119.0(3)
C36 C35 C37 122.1(3)
C37 C35 C34 118.8(3)
C31 C36 C35 121.5(3)
C31 C36 H36 119.3
C35 C36 H36 119.3
C35 C37 H37 119.6
C38 C37 C35 120.8(3)
C38 C37 H37 119.6
C37 C38 H38 119.5
C37 C38 C39 120.9(3)
C39 C38 H38 119.5
C38 C39 H39 119.7
C40 C39 C38 120.5(3)
C40 C39 H39 119.7
C39 C40 C34 120.3(3)
C39 C40 C41 120.8(3)
C41 C40 C34 118.8(3)
C42 C41 C40 176.4(4)
C41 C42 C43 175.6(4)
C44 C43 C42 119.8(3)
C65 C43 C42 120.6(3)
C65 C43 C44 119.5(3)
C43 C44 H44 119.7
C45 C44 C43 120.5(3)
C45 C44 H44 119.7
C44 C45 C46 120.7(3)
C44 C45 C51 119.4(3)
C51 C45 C46 119.9(3)
C47 C46 C45 176.6(4)
C46 C47 C48 176.5(4)
C47 C48 C19 118.4(3)
C49 C48 C19 119.8(3)
C49 C48 C47 121.8(3)
C48 C49 H49 119.3
C48 C49 C50 121.4(3)
C50 C49 H49 119.3
C1 C50 C49 120.3(4)
C1 C50 H50 119.9
C49 C50 H50 119.9
C45 C51 H51 119.7
C52 C51 C45 120.5(3)
C52 C51 H51 119.7
C51 C52 C53 120.0(3)
C51 C52 C65 119.7(3)
C65 C52 C53 120.3(3)
C54 C53 C52 178.1(4)
C53 C54 C55 173.6(4)
C56 C55 C54 121.7(3)
C56 C55 C64 120.1(3)
C64 C55 C54 118.2(3)
C55 C56 H56 119.7
C55 C56 C57 120.7(4)
C57 C56 H56 119.7
C56 C57 H57 119.5
C58 C57 C56 121.0(3)
C58 C57 H57 119.5
C57 C58 H58 119.5
C57 C58 C59 120.9(3)
C59 C58 H58 119.5
C60 C59 C58 122.2(3)
C60 C59 C64 119.1(3)
C64 C59 C58 118.6(3)
C16 C60 H60 119.0
C59 C60 C16 122.0(3)
C59 C60 H60 119.0
C14 C61 H61 119.4
C14 C61 C62 121.3(3)
C62 C61 H61 119.4
C17 C62 C61 120.3(4)
C17 C62 H62 119.8
C61 C62 H62 119.8
C15 C63 H63 119.2
C64 C63 C15 121.5(3)
C64 C63 H63 119.2
C59 C64 C55 118.7(3)
C63 C64 C55 122.2(3)
C63 C64 C59 119.1(3)
C43 C65 H65 119.9
C52 C65 C43 120.3(3)
C52 C65 H65 119.9
C9 C66 H66 119.3
C24 C66 C9 121.5(3)
C24 C66 H66 119.3
C1B C1A H1A 120.0
C1B C1A C1F 120.0
C1F C1A H1A 120.0
C1A C1B H1B 120.0
C1A C1B C1C 120.0
C1C C1B H1B 120.0
C1B C1C H1C 120.0
C1D C1C C1B 120.0
C1D C1C H1C 120.0
C1C C1D C1E 120.0
C1C C1D N1 118.6(4)
C1E C1D N1 121.4(4)
C1D C1E H1E 120.0
C1F C1E C1D 120.0
C1F C1E H1E 120.0
C1A C1F H1F 120.0
C1E C1F C1A 120.0
C1E C1F H1F 120.0
O3 N1 C1D 116.8(7)
O1A N1 C1D 119.6(6)
O1A N1 O3 123.6(8)
C1J C1H H1H 120.0
C1J C1H C1G 120.0
C1G C1H H1H 120.0
C1H C1J H1J 120.0
C1K C1J C1H 120.0
C1K C1J H1J 120.0
C1J C1K C1L 120.0
C1J C1K N1A 119.8(6)
C1L C1K N1A 120.1(6)
C1K C1L H1L 120.0
C1K C1L C1I 120.0
C1I C1L H1L 120.0
C1L C1I H1I 120.0
C1G C1I C1L 120.0
C1G C1I H1I 120.0
C1H C1G H1G 120.0
C1I C1G C1H 120.0
C1I C1G H1G 120.0
O3A N1A C1K 119.6(9)
O1B N1A C1K 123.9(9)
O1B N1A O3A 116.3(10)

loop_
_geom_bond_atom_site_label_1
_geom_bond_atom_site_label_2
_geom_bond_distance
C1 H1 0.9500
C1 C2 1.423(5)
C1 C50 1.353(5)
C2 C3 1.394(5)
C2 C19 1.424(5)
C3 H3 0.9500
C3 C4 1.385(5)
C4 C5 1.442(5)
C4 C18 1.424(5)
C5 C6 1.437(5)
C5 C20 1.386(5)
C6 C7 1.428(5)
C6 C21 1.369(5)
C7 C8 1.202(5)
C8 C9 1.431(5)
C9 C10 1.389(4)
C9 C66 1.392(5)
C10 H10 0.9500
C10 C11 1.393(5)
C11 C12 1.442(5)
C11 C23 1.394(5)
C12 C13 1.197(4)
C13 C14 1.434(5)
C14 C15 1.434(4)
C14 C61 1.367(5)
C15 C16 1.427(5)
C15 C63 1.392(5)
C16 C17 1.419(5)
C16 C60 1.393(5)
C17 H17 0.9500
C17 C62 1.354(5)
C18 H18 0.9500
C18 C22 1.351(5)
C19 C20 1.389(5)
C19 C48 1.436(5)
C20 H20 0.9500
C21 H21 0.9500
C21 C22 1.420(5)
C22 H22 0.9500
C23 H23 0.9500
C23 C24 1.393(4)
C24 C25 1.430(5)
C24 C66 1.390(5)
C25 C26 1.207(5)
C26 C27 1.431(5)
C27 C28 1.368(5)
C27 C32 1.429(5)
C28 H28 0.9500
C28 C29 1.425(5)
C29 H29 0.9500
C29 C30 1.347(5)
C30 H30 0.9500
C30 C31 1.431(5)
C31 C32 1.427(5)
C31 C36 1.386(5)
C32 C33 1.390(4)
C33 H33 0.9500
C33 C34 1.394(5)
C34 C35 1.425(5)
C34 C40 1.440(5)
C35 C36 1.395(5)
C35 C37 1.423(5)
C36 H36 0.9500
C37 H37 0.9500
C37 C38 1.355(5)
C38 H38 0.9500
C38 C39 1.412(5)
C39 H39 0.9500
C39 C40 1.362(5)
C40 C41 1.438(5)
C41 C42 1.202(5)
C42 C43 1.427(5)
C43 C44 1.397(5)
C43 C65 1.393(5)
C44 H44 0.9500
C44 C45 1.389(5)
C45 C46 1.437(5)
C45 C51 1.397(5)
C46 C47 1.200(5)
C47 C48 1.432(5)
C48 C49 1.370(5)
C49 H49 0.9500
C49 C50 1.406(5)
C50 H50 0.9500
C51 H51 0.9500
C51 C52 1.390(5)
C52 C53 1.435(5)
C52 C65 1.393(5)
C53 C54 1.186(5)
C54 C55 1.441(5)
C55 C56 1.370(5)
C55 C64 1.433(5)
C56 H56 0.9500
C56 C57 1.405(5)
C57 H57 0.9500
C57 C58 1.347(5)
C58 H58 0.9500
C58 C59 1.429(5)
C59 C60 1.390(5)
C59 C64 1.426(5)
C60 H60 0.9500
C61 H61 0.9500
C61 C62 1.414(5)
C62 H62 0.9500
C63 H63 0.9500
C63 C64 1.391(5)
C65 H65 0.9500
C66 H66 0.9500
C1A H1A 0.9500
C1A C1B 1.3900
C1A C1F 1.3900
C1B H1B 0.9500
C1B C1C 1.3900
C1C H1C 0.9500
C1C C1D 1.3900
C1D C1E 1.3900
C1D N1 1.450(8)
C1E H1E 0.9500
C1E C1F 1.3900
C1F H1F 0.9500
N1 O3 1.215(8)
N1 O1A 1.214(8)
C1H H1H 0.9500
C1H C1J 1.3900
C1H C1G 1.3900
C1J H1J 0.9500
C1J C1K 1.3900
C1K C1L 1.3900
C1K N1A 1.398(9)
C1L H1L 0.9500
C1L C1I 1.3900
C1I H1I 0.9500
C1I C1G 1.3900
C1G H1G 0.9500
N1A O3A 1.261(10)
N1A O1B 1.219(10)

loop_
_geom_torsion_atom_site_label_1
_geom_torsion_atom_site_label_2
_geom_torsion_atom_site_label_3
_geom_torsion_atom_site_label_4
_geom_torsion
C1 C2 C3 C4 180.0(4)
C1 C2 C19 C20 178.2(4)
C1 C2 C19 C48 -2.3(5)
C2 C1 C50 C49 0.7(6)
C2 C3 C4 C5 1.9(6)
C2 C3 C4 C18 -176.5(4)
C2 C19 C20 C5 1.7(5)
C2 C19 C48 C47 -178.1(3)
C2 C19 C48 C49 2.0(5)
C3 C2 C19 C20 -2.3(6)
C3 C2 C19 C48 177.2(4)
C3 C4 C5 C6 179.1(4)
C3 C4 C5 C20 -2.5(6)
C3 C4 C18 C22 178.2(4)
C4 C5 C6 C7 -176.7(3)
C4 C5 C6 C21 3.7(5)
C4 C5 C20 C19 0.7(5)
C4 C18 C22 C21 1.7(7)
C5 C4 C18 C22 -0.1(6)
C5 C6 C21 C22 -2.3(5)
C6 C5 C20 C19 179.1(3)
C6 C21 C22 C18 -0.5(6)
C7 C6 C21 C22 178.1(3)
C8 C9 C10 C11 -178.9(3)
C8 C9 C66 C24 178.3(3)
C9 C10 C11 C12 -178.2(3)
C9 C10 C11 C23 0.6(5)
C10 C9 C66 C24 -0.7(5)
C10 C11 C23 C24 -0.7(5)
C11 C23 C24 C25 179.8(3)
C11 C23 C24 C66 0.2(5)
C12 C11 C23 C24 178.0(3)
C13 C14 C15 C16 178.2(3)
C13 C14 C15 C63 -2.4(5)
C13 C14 C61 C62 -177.3(3)
C14 C15 C16 C17 -1.5(5)
C14 C15 C16 C60 179.3(3)
C14 C15 C63 C64 -179.3(3)
C14 C61 C62 C17 -0.3(6)
C15 C14 C61 C62 0.0(5)
C15 C16 C17 C62 1.2(5)
C15 C16 C60 C59 -0.5(5)
C15 C63 C64 C55 -179.7(3)
C15 C63 C64 C59 0.6(5)
C16 C15 C63 C64 0.2(5)
C16 C17 C62 C61 -0.3(6)
C17 C16 C60 C59 -179.8(3)
C18 C4 C5 C6 -2.5(6)
C18 C4 C5 C20 175.9(4)
C19 C2 C3 C4 0.5(6)
C19 C48 C49 C50 -0.5(5)
C20 C5 C6 C7 4.9(5)
C20 C5 C6 C21 -174.7(3)
C20 C19 C48 C47 1.4(5)
C20 C19 C48 C49 -178.4(3)
C23 C24 C66 C9 0.6(5)
C25 C24 C66 C9 -179.1(3)
C26 C27 C28 C29 179.5(3)
C26 C27 C32 C31 -178.6(3)
C26 C27 C32 C33 0.2(5)
C27 C28 C29 C30 -1.4(5)
C27 C32 C33 C34 -178.1(3)
C28 C27 C32 C31 0.4(5)
C28 C27 C32 C33 179.1(3)
C28 C29 C30 C31 1.3(5)
C29 C30 C31 C32 -0.3(5)
C29 C30 C31 C36 -178.9(3)
C30 C31 C32 C27 -0.5(5)
C30 C31 C32 C33 -179.3(3)
C30 C31 C36 C35 178.5(3)
C31 C32 C33 C34 0.6(5)
C32 C27 C28 C29 0.6(5)
C32 C31 C36 C35 -0.2(5)
C32 C33 C34 C35 0.2(5)
C32 C33 C34 C40 178.9(3)
C33 C34 C35 C36 -1.0(5)
C33 C34 C35 C37 179.4(3)
C33 C34 C40 C39 -179.6(3)
C33 C34 C40 C41 -4.2(5)
C34 C35 C36 C31 1.0(5)
C34 C35 C37 C38 -0.1(5)
C35 C34 C40 C39 -0.9(5)
C35 C34 C40 C41 174.6(3)
C35 C37 C38 C39 -0.1(6)
C36 C31 C32 C27 178.1(3)
C36 C31 C32 C33 -0.7(5)
C36 C35 C37 C38 -179.7(3)
C37 C35 C36 C31 -179.4(3)
C37 C38 C39 C40 -0.1(6)
C38 C39 C40 C34 0.6(5)
C38 C39 C40 C41 -174.7(3)
C40 C34 C35 C36 -179.8(3)
C40 C34 C35 C37 0.6(5)
C42 C43 C44 C45 -174.1(3)
C42 C43 C65 C52 175.5(3)
C43 C44 C45 C46 174.5(3)
C43 C44 C45 C51 -2.1(5)
C44 C43 C65 C52 -0.6(5)
C44 C45 C51 C52 0.9(5)
C45 C51 C52 C53 -179.0(3)
C45 C51 C52 C65 0.4(5)
C46 C45 C51 C52 -175.7(3)
C47 C48 C49 C50 179.7(3)
C48 C19 C20 C5 -177.9(3)
C48 C49 C50 C1 -0.9(6)
C50 C1 C2 C3 -178.5(4)
C50 C1 C2 C19 1.0(6)
C51 C52 C65 C43 -0.5(5)
C53 C52 C65 C43 178.8(3)
C54 C55 C56 C57 178.2(3)
C54 C55 C64 C59 -177.4(3)
C54 C55 C64 C63 2.9(5)
C55 C56 C57 C58 -1.5(6)
C56 C55 C64 C59 0.8(5)
C56 C55 C64 C63 -178.9(3)
C56 C57 C58 C59 1.9(6)
C57 C58 C59 C60 179.6(3)
C57 C58 C59 C64 -1.0(5)
C58 C59 C60 C16 -179.4(3)
C58 C59 C64 C55 -0.4(5)
C58 C59 C64 C63 179.4(3)
C60 C16 C17 C62 -179.5(4)
C60 C59 C64 C55 179.0(3)
C60 C59 C64 C63 -1.2(5)
C61 C14 C15 C16 0.9(5)
C61 C14 C15 C63 -179.7(3)
C63 C15 C16 C17 179.1(3)
C63 C15 C16 C60 -0.2(5)
C64 C55 C56 C57 0.1(5)
C64 C59 C60 C16 1.3(5)
C65 C43 C44 C45 2.0(5)
C66 C9 C10 C11 0.2(5)
C1A C1B C1C C1D 0.0
C1B C1A C1F C1E 0.0
C1B C1C C1D C1E 0.0
C1B C1C C1D N1 -178.3(6)
C1C C1D C1E C1F 0.0
C1C C1D N1 O3 -175.2(7)
C1C C1D N1 O1A 6.2(9)
C1D C1E C1F C1A 0.0
C1E C1D N1 O3 6.5(9)
C1E C1D N1 O1A -172.0(6)
C1F C1A C1B C1C 0.0
N1 C1D C1E C1F 178.2(6)
C1H C1J C1K C1L 0.0
C1H C1J C1K N1A 178.2(3)
C1J C1H C1G C1I 0.0
C1J C1K C1L C1I 0.0
C1J C1K N1A O3A -158.8(9)
C1J C1K N1A O1B 16.4(12)
C1K C1L C1I C1G 0.0
C1L C1K N1A O3A 19.5(9)
C1L C1K N1A O1B -165.4(12)
C1L C1I C1G C1H 0.0
C1G C1H C1J C1K 0.0
N1A C1K C1L C1I -178.2(3)
